data_7034110
loop_
_publ_author_name
'Anju, R. S.'
'Saha, Koushik'
'Mondal, Bijan'
'Roisnel, Thierry'
'Halet, Jean-Fran\,cois'
'Ghosh, Sundargopal'

_publ_section_title
;
 In search for new bonding modes of the methylenedithiolato ligand: novel
 tri- and tetra-metallic clusters.
;
_journal_issue 25
_journal_name_full 'Dalton transactions (Cambridge, England : 2003)'
_journal_page_first 11306
_journal_page_last 11313
_journal_paper_doi 10.1039/c5dt00179j
_journal_volume 44
_journal_year 2015
_chemical_compound_source 'synthesis as described'
_chemical_formula_moiety 'C29 H34 B3 O8 Re2 Ru2 S2'
_chemical_formula_sum 'C29 H34 B3 O8 Re2 Ru2 S2'
_chemical_formula_weight 1181.65
_chemical_name_systematic
;
 ?
;
_space_group_IT_number 14
_symmetry_cell_setting monoclinic
_symmetry_Int_Tables_number 14
_symmetry_space_group_name_Hall '-P 2ybc'
_symmetry_space_group_name_H-M 'P 1 21/c 1'
_atom_sites_solution_hydrogens geom
_atom_sites_solution_primary direct
_atom_sites_solution_secondary difmap
_audit_conform_dict_location ftp://ftp.iucr.org/pub/cif_core.dic
_audit_conform_dict_name cif_core.dic
_audit_conform_dict_version 2.3
_audit_creation_date 2014-03-17T18:40:35-00:00
_audit_creation_method 'WinGX routine CIF_UPDATE'
_audit_update_record
;
2014-10-31 deposited with the CCDC.
2015-02-18 downloaded from the CCDC.
;
_cell_angle_alpha 90
_cell_angle_beta 103.1730(10)
_cell_angle_gamma 90
_cell_formula_units_Z 4
_cell_length_a 10.6073(2)
_cell_length_b 16.4222(4)
_cell_length_c 21.8033(4)
_cell_measurement_reflns_used 9411
_cell_measurement_temperature 150(2)
_cell_measurement_theta_max 27.48
_cell_measurement_theta_min 2.48
_cell_measurement_wavelength 0.71073
_cell_volume 3698.09(13)
_computing_cell_refinement 'Bruker APEX2 (Bruker, 2006)'
_computing_data_collection 'Bruker APEX2 (Bruker, 2006)'
_computing_data_reduction 'Bruker APEX2 (Bruker, 2006)'
_computing_molecular_graphics 'Ortep-3 for Windows (Farrugia, 1997)'
_computing_publication_material
;
           WinGX publication routines (Farrugia, 2012),
           CRYSCAL (T. Roisnel, local program)
;
_computing_structure_refinement 'SHELXL-97 (Sheldrick, 1997)'
_computing_structure_solution 'SIR97 (Altomare et al., 1999)'
_diffrn_ambient_temperature 150(2)
_diffrn_detector 'CCD plate'
_diffrn_measured_fraction_theta_full 0.987
_diffrn_measured_fraction_theta_max 0.987
_diffrn_measurement_device_type 'APEXII, Bruker-AXS'
_diffrn_measurement_method 'CCD rotation images, thin slices'
_diffrn_radiation_monochromator graphite
_diffrn_radiation_probe x-ray
_diffrn_radiation_type MoK\a
_diffrn_radiation_wavelength 0.71073
_diffrn_reflns_av_R_equivalents 0.0452
_diffrn_reflns_av_unetI/netI 0.0425
_diffrn_reflns_limit_h_max 13
_diffrn_reflns_limit_h_min -11
_diffrn_reflns_limit_k_max 21
_diffrn_reflns_limit_k_min -21
_diffrn_reflns_limit_l_max 22
_diffrn_reflns_limit_l_min -28
_diffrn_reflns_number 31865
_diffrn_reflns_theta_full 27.48
_diffrn_reflns_theta_max 27.48
_diffrn_reflns_theta_min 3.05
_exptl_absorpt_coefficient_mu 7.483
_exptl_absorpt_correction_T_max 0.638
_exptl_absorpt_correction_T_min 0.459
_exptl_absorpt_correction_type multi-scan
_exptl_absorpt_process_details
;
  [Sheldrick, G.M. (2002). SADABS Bruker AXS Inc., Madison, Wisconsin, USA]
;
_exptl_crystal_colour red
_exptl_crystal_density_diffrn 2.122
_exptl_crystal_density_method 'not measured'
_exptl_crystal_description prism
_exptl_crystal_F_000 2228
_exptl_crystal_size_max 0.16
_exptl_crystal_size_mid 0.13
_exptl_crystal_size_min 0.06
_refine_diff_density_max 1.013
_refine_diff_density_min -0.681
_refine_diff_density_rms 0.142
_refine_ls_extinction_method none
_refine_ls_goodness_of_fit_ref 1.037
_refine_ls_hydrogen_treatment mixed
_refine_ls_matrix_type full
_refine_ls_number_parameters 432
_refine_ls_number_reflns 8383
_refine_ls_number_restraints 0
_refine_ls_restrained_S_all 1.037
_refine_ls_R_factor_all 0.0334
_refine_ls_R_factor_gt 0.0259
_refine_ls_shift/su_max 0.004
_refine_ls_shift/su_mean 0
_refine_ls_structure_factor_coef Fsqd
_refine_ls_weighting_details 'calc w=1/[\s^2^(Fo^2^)+(0.0180P)^2^+0.0000P] where P=(Fo^2^+2Fc^2^)/3'
_refine_ls_weighting_scheme calc
_refine_ls_wR_factor_gt 0.0521
_refine_ls_wR_factor_ref 0.0545
_reflns_number_gt 7216
_reflns_number_total 8383
_reflns_threshold_expression >2sigma(I)
_cod_data_source_file c5dt00179j2.cif
_cod_data_source_block SGG1
_cod_depositor_comments 'Adding full bibliography for 7034110--7034114.cif.'
_cod_original_sg_symbol_H-M 'P 21/c'
_cod_database_code 7034110

loop_
_symmetry_equiv_pos_as_xyz
'x, y, z'
'-x, y+1/2, -z+1/2'
'-x, -y, -z'
'x, -y-1/2, z-1/2'

loop_
_atom_site_label
_atom_site_type_symbol
_atom_site_fract_x
_atom_site_fract_y
_atom_site_fract_z
_atom_site_U_iso_or_equiv
_atom_site_adp_type
_atom_site_occupancy
_atom_site_symmetry_multiplicity
_atom_site_calc_flag
_atom_site_refinement_flags
Re1 Re 0.086324(16) 0.096077(10) 0.627851(8) 0.01835(5) Uani 1 1 d .
Re2 Re 0.086233(16) 0.362930(10) 0.649222(8) 0.01810(5) Uani 1 1 d .
Ru3 Ru 0.34461(3) 0.244741(19) 0.857864(15) 0.01568(7) Uani 1 1 d .
Ru4 Ru 0.45410(3) 0.264175(18) 0.750800(15) 0.01348(7) Uani 1 1 d .
S1 S 0.17841(10) 0.23499(6) 0.61164(5) 0.0161(2) Uani 1 1 d .
S2 S 0.25639(10) 0.20123(6) 0.75647(5) 0.0148(2) Uani 1 1 d .
C1 C -0.0663(5) 0.1437(3) 0.6530(2) 0.0314(11) Uani 1 1 d .
O2 O -0.1612(3) 0.1650(2) 0.6633(2) 0.0572(12) Uani 1 1 d .
C3 C -0.0116(4) 0.0994(3) 0.5404(2) 0.0289(11) Uani 1 1 d .
O4 O -0.0673(4) 0.1025(2) 0.48882(16) 0.0447(9) Uani 1 1 d .
C5 C 0.0184(4) -0.0080(3) 0.6444(2) 0.0253(10) Uani 1 1 d .
O6 O -0.0213(3) -0.0705(2) 0.65501(16) 0.0423(9) Uani 1 1 d .
C7 C 0.2270(4) 0.0343(2) 0.6014(2) 0.0219(9) Uani 1 1 d .
O8 O 0.2996(3) -0.00766(18) 0.58609(15) 0.0329(8) Uani 1 1 d .
C11 C 0.0096(4) 0.3122(3) 0.7156(2) 0.0240(10) Uani 1 1 d .
O12 O -0.0343(3) 0.2884(2) 0.75478(16) 0.0364(8) Uani 1 1 d .
C13 C -0.0785(5) 0.3612(3) 0.5899(2) 0.0309(11) Uani 1 1 d .
O14 O -0.1770(3) 0.3577(2) 0.55455(18) 0.0540(11) Uani 1 1 d .
C15 C 0.0576(4) 0.4665(3) 0.6858(2) 0.0271(10) Uani 1 1 d .
O16 O 0.0413(3) 0.52765(19) 0.70760(16) 0.0392(9) Uani 1 1 d .
C17 C 0.1712(5) 0.4204(3) 0.5886(2) 0.0303(11) Uani 1 1 d .
O18 O 0.2190(4) 0.4556(2) 0.55507(16) 0.0489(10) Uani 1 1 d .
C21 C 0.2123(4) 0.0998(2) 0.72577(18) 0.0207(9) Uani 1 1 d .
H21A H 0.1666 0.0716 0.7545 0.025 Uiso 1 1 calc R
H21B H 0.2926 0.0689 0.7261 0.025 Uiso 1 1 calc R
B22 B 0.2578(4) 0.2724(3) 0.6909(2) 0.0141(9) Uani 1 1 d .
B23 B 0.3192(5) 0.3664(3) 0.7168(2) 0.0175(10) Uani 1 1 d .
H23 H 0.348(4) 0.411(3) 0.694(2) 0.05 Uiso 1 1 d .
B24 B 0.3779(5) 0.3632(3) 0.8021(2) 0.0198(10) Uani 1 1 d .
H24 H 0.440(4) 0.410(3) 0.830(2) 0.05 Uiso 1 1 d .
C31 C 0.3147(4) 0.1456(3) 0.92082(19) 0.0239(10) Uani 1 1 d .
C32 C 0.2394(4) 0.2151(3) 0.92959(18) 0.0204(9) Uani 1 1 d .
C33 C 0.3281(4) 0.2805(3) 0.95071(18) 0.0212(9) Uani 1 1 d .
C34 C 0.4567(4) 0.2529(3) 0.95367(19) 0.0210(9) Uani 1 1 d .
C35 C 0.4471(4) 0.1681(3) 0.93552(18) 0.0195(9) Uani 1 1 d .
C36 C 0.2625(5) 0.0621(3) 0.9023(2) 0.0319(11) Uani 1 1 d .
H36A H 0.3154 0.0357 0.8766 0.048 Uiso 1 1 calc R
H36B H 0.1729 0.0664 0.8779 0.048 Uiso 1 1 calc R
H36C H 0.265 0.0296 0.9402 0.048 Uiso 1 1 calc R
C37 C 0.0956(4) 0.2176(3) 0.9237(2) 0.0344(12) Uani 1 1 d .
H37A H 0.0759 0.2005 0.9635 0.052 Uiso 1 1 calc R
H37B H 0.0529 0.1808 0.8899 0.052 Uiso 1 1 calc R
H37C H 0.0641 0.2733 0.9137 0.052 Uiso 1 1 calc R
C38 C 0.2906(5) 0.3646(3) 0.9683(2) 0.0315(11) Uani 1 1 d .
H38A H 0.2785 0.3638 1.0116 0.047 Uiso 1 1 calc R
H38B H 0.2097 0.3812 0.9395 0.047 Uiso 1 1 calc R
H38C H 0.3594 0.4033 0.9654 0.047 Uiso 1 1 calc R
C39 C 0.5781(4) 0.3006(3) 0.9779(2) 0.0306(11) Uani 1 1 d .
H39A H 0.567 0.3561 0.9609 0.046 Uiso 1 1 calc R
H39B H 0.6504 0.2743 0.9647 0.046 Uiso 1 1 calc R
H39C H 0.5963 0.3028 1.024 0.046 Uiso 1 1 calc R
C40 C 0.5571(4) 0.1101(3) 0.9384(2) 0.0314(11) Uani 1 1 d .
H40A H 0.5777 0.0832 0.9796 0.047 Uiso 1 1 calc R
H40B H 0.6332 0.14 0.9322 0.047 Uiso 1 1 calc R
H40C H 0.5325 0.069 0.9052 0.047 Uiso 1 1 calc R
C41 C 0.6222(4) 0.1832(2) 0.7520(2) 0.0198(9) Uani 1 1 d .
C42 C 0.6686(4) 0.2598(3) 0.7797(2) 0.0191(9) Uani 1 1 d .
C43 C 0.6320(4) 0.3212(2) 0.73287(19) 0.0185(9) Uani 1 1 d .
C44 C 0.5628(4) 0.2826(2) 0.67614(19) 0.0173(9) Uani 1 1 d .
C45 C 0.5593(4) 0.1974(2) 0.6883(2) 0.0184(9) Uani 1 1 d .
C46 C 0.6486(5) 0.1004(3) 0.7821(2) 0.0319(11) Uani 1 1 d .
H46A H 0.5685 0.0684 0.7735 0.048 Uiso 1 1 calc R
H46B H 0.6804 0.1067 0.8277 0.048 Uiso 1 1 calc R
H46C H 0.7141 0.0723 0.7647 0.048 Uiso 1 1 calc R
C47 C 0.7519(4) 0.2744(3) 0.8444(2) 0.0303(11) Uani 1 1 d .
H47A H 0.7416 0.229 0.8721 0.045 Uiso 1 1 calc R
H47B H 0.7256 0.3252 0.8614 0.045 Uiso 1 1 calc R
H47C H 0.8427 0.2783 0.8419 0.045 Uiso 1 1 calc R
C48 C 0.6679(4) 0.4098(2) 0.7404(2) 0.0281(11) Uani 1 1 d .
H48A H 0.7505 0.4186 0.7285 0.042 Uiso 1 1 calc R
H48B H 0.6763 0.4259 0.7845 0.042 Uiso 1 1 calc R
H48C H 0.6004 0.4426 0.7133 0.042 Uiso 1 1 calc R
C49 C 0.5173(4) 0.3235(3) 0.61393(19) 0.0254(10) Uani 1 1 d .
H49A H 0.5865 0.3223 0.5908 0.038 Uiso 1 1 calc R
H49B H 0.4945 0.3801 0.6205 0.038 Uiso 1 1 calc R
H49C H 0.4411 0.2949 0.5896 0.038 Uiso 1 1 calc R
C50 C 0.5058(4) 0.1331(3) 0.6410(2) 0.0288(11) Uani 1 1 d .
H50A H 0.5728 0.1157 0.6194 0.043 Uiso 1 1 calc R
H50B H 0.4316 0.155 0.6101 0.043 Uiso 1 1 calc R
H50C H 0.4778 0.0863 0.6624 0.043 Uiso 1 1 calc R

loop_
_atom_site_aniso_label
_atom_site_aniso_U_11
_atom_site_aniso_U_22
_atom_site_aniso_U_33
_atom_site_aniso_U_23
_atom_site_aniso_U_13
_atom_site_aniso_U_12
Re1 0.02037(9) 0.01697(9) 0.01690(9) -0.00264(7) 0.00258(7) -0.00464(7)
Re2 0.01678(9) 0.01642(9) 0.01935(9) 0.00029(7) 0.00049(7) 0.00247(7)
Ru3 0.01703(18) 0.01741(17) 0.01195(16) -0.00053(13) 0.00196(14) 0.00116(13)
Ru4 0.01360(17) 0.01302(15) 0.01355(16) -0.00063(12) 0.00254(13) 0.00009(12)
S1 0.0181(5) 0.0159(5) 0.0133(5) -0.0011(4) 0.0015(4) -0.0019(4)
S2 0.0168(5) 0.0141(5) 0.0132(5) -0.0006(4) 0.0027(4) -0.0005(4)
C1 0.028(3) 0.030(3) 0.037(3) -0.010(2) 0.009(2) -0.009(2)
O2 0.028(2) 0.061(3) 0.090(3) -0.028(2) 0.029(2) -0.0093(19)
C3 0.025(3) 0.025(2) 0.035(3) -0.006(2) 0.004(2) -0.004(2)
O4 0.052(2) 0.050(2) 0.0237(19) -0.0035(17) -0.0098(18) -0.0092(18)
C5 0.030(3) 0.024(2) 0.020(2) -0.0035(19) 0.003(2) -0.005(2)
O6 0.048(2) 0.031(2) 0.043(2) 0.0057(17) 0.0009(18) -0.0177(17)
C7 0.023(2) 0.019(2) 0.020(2) -0.0012(18) -0.0002(19) -0.0054(19)
O8 0.0340(19) 0.0245(18) 0.041(2) -0.0068(15) 0.0102(17) -0.0014(15)
C11 0.016(2) 0.030(3) 0.025(2) -0.005(2) 0.002(2) 0.0020(19)
O12 0.033(2) 0.044(2) 0.038(2) -0.0042(17) 0.0202(18) -0.0009(16)
C13 0.034(3) 0.022(2) 0.034(3) 0.001(2) 0.000(2) 0.003(2)
O14 0.034(2) 0.054(3) 0.059(3) 0.002(2) -0.020(2) -0.0012(19)
C15 0.020(2) 0.023(2) 0.035(3) 0.000(2) -0.001(2) 0.0056(19)
O16 0.034(2) 0.0271(19) 0.054(2) -0.0137(17) 0.0049(18) 0.0077(15)
C17 0.039(3) 0.022(2) 0.025(3) 0.002(2) -0.002(2) 0.003(2)
O18 0.064(3) 0.046(2) 0.037(2) 0.0161(18) 0.014(2) -0.011(2)
C21 0.025(2) 0.014(2) 0.019(2) -0.0011(17) -0.0030(18) -0.0089(17)
B22 0.017(2) 0.013(2) 0.012(2) 0.0011(17) 0.0034(19) -0.0003(18)
B23 0.016(2) 0.016(2) 0.019(3) 0.0026(19) 0.001(2) -0.0005(19)
B24 0.026(3) 0.014(2) 0.021(3) -0.0041(19) 0.007(2) 0.000(2)
C31 0.031(3) 0.031(3) 0.010(2) 0.0041(18) 0.0052(19) -0.001(2)
C32 0.020(2) 0.030(2) 0.010(2) 0.0049(17) 0.0019(17) 0.0017(18)
C33 0.029(2) 0.027(2) 0.008(2) 0.0003(17) 0.0068(18) 0.0065(19)
C34 0.022(2) 0.028(2) 0.011(2) -0.0034(17) 0.0007(18) 0.0004(18)
C35 0.023(2) 0.026(2) 0.007(2) 0.0041(17) -0.0006(17) 0.0023(18)
C36 0.042(3) 0.028(3) 0.024(3) 0.002(2) 0.005(2) -0.009(2)
C37 0.026(3) 0.056(3) 0.022(3) 0.008(2) 0.006(2) 0.003(2)
C38 0.046(3) 0.029(3) 0.019(2) -0.007(2) 0.008(2) 0.010(2)
C39 0.033(3) 0.034(3) 0.023(3) -0.001(2) 0.002(2) -0.006(2)
C40 0.034(3) 0.032(3) 0.027(3) 0.007(2) 0.004(2) 0.013(2)
C41 0.013(2) 0.021(2) 0.026(2) 0.0015(18) 0.0085(19) 0.0043(17)
C42 0.009(2) 0.028(2) 0.022(2) 0.0006(18) 0.0056(18) -0.0005(17)
C43 0.013(2) 0.022(2) 0.022(2) -0.0003(18) 0.0074(18) 0.0005(17)
C44 0.014(2) 0.021(2) 0.018(2) 0.0013(17) 0.0071(18) 0.0008(17)
C45 0.014(2) 0.019(2) 0.024(2) -0.0058(18) 0.0091(18) 0.0002(17)
C46 0.033(3) 0.024(2) 0.041(3) 0.004(2) 0.013(2) 0.009(2)
C47 0.020(2) 0.045(3) 0.026(3) 0.002(2) 0.004(2) -0.005(2)
C48 0.029(3) 0.020(2) 0.037(3) -0.002(2) 0.010(2) -0.0090(19)
C49 0.028(3) 0.031(3) 0.018(2) 0.0046(19) 0.007(2) 0.003(2)
C50 0.029(3) 0.023(2) 0.036(3) -0.012(2) 0.012(2) -0.007(2)

loop_
_atom_type_symbol
_atom_type_description
_atom_type_scat_dispersion_real
_atom_type_scat_dispersion_imag
_atom_type_scat_source
C C 0.0033 0.0016 'International Tables Vol C Tables 4.2.6.8 and 6.1.1.4'
H H 0 0 'International Tables Vol C Tables 4.2.6.8 and 6.1.1.4'
O O 0.0106 0.006 'International Tables Vol C Tables 4.2.6.8 and 6.1.1.4'
S S 0.1246 0.1234 'International Tables Vol C Tables 4.2.6.8 and 6.1.1.4'
Ru Ru -1.2594 0.8363 'International Tables Vol C Tables 4.2.6.8 and 6.1.1.4'
Re Re -1.0185 7.231 'International Tables Vol C Tables 4.2.6.8 and 6.1.1.4'
B B 0.0013 0.0007 'International Tables Vol C Tables 4.2.6.8 and 6.1.1.4'

loop_
_geom_angle_atom_site_label_1
_geom_angle_atom_site_label_2
_geom_angle_atom_site_label_3
_geom_angle
C5 Re1 C3 93.99(18)
C5 Re1 C1 86.23(18)
C3 Re1 C1 88.45(19)
C5 Re1 C7 86.50(17)
C3 Re1 C7 89.91(18)
C1 Re1 C7 172.41(17)
C5 Re1 C21 90.71(16)
C3 Re1 C21 174.75(17)
C1 Re1 C21 94.18(18)
C7 Re1 C21 88.06(16)
C5 Re1 S1 177.23(13)
C3 Re1 S1 88.56(13)
C1 Re1 S1 92.78(13)
C7 Re1 S1 94.59(12)
C21 Re1 S1 86.78(10)
C13 Re2 C15 94.98(19)
C13 Re2 C11 91.38(19)
C15 Re2 C11 86.54(18)
C13 Re2 C17 92.3(2)
C15 Re2 C17 89.67(18)
C11 Re2 C17 174.95(18)
C13 Re2 B22 138.65(17)
C15 Re2 B22 125.07(17)
C11 Re2 B22 82.20(16)
C17 Re2 B22 97.30(17)
C13 Re2 S1 97.39(14)
C15 Re2 S1 166.69(13)
C11 Re2 S1 98.02(12)
C17 Re2 S1 84.96(13)
B22 Re2 S1 44.12(11)
C13 Re2 B23 172.95(18)
C15 Re2 B23 87.95(17)
C11 Re2 B23 95.20(16)
C17 Re2 B23 81.31(17)
B22 Re2 B23 40.52(15)
S1 Re2 B23 79.20(11)
C33 Ru3 C34 38.58(16)
C33 Ru3 C32 38.69(15)
C34 Ru3 C32 65.02(16)
C33 Ru3 C35 64.05(15)
C34 Ru3 C35 38.81(15)
C32 Ru3 C35 63.96(15)
C33 Ru3 C31 63.96(16)
C34 Ru3 C31 64.42(16)
C32 Ru3 C31 38.21(15)
C35 Ru3 C31 37.68(15)
C33 Ru3 S2 151.96(12)
C34 Ru3 S2 163.58(12)
C32 Ru3 S2 117.20(12)
C35 Ru3 S2 125.74(11)
C31 Ru3 S2 106.49(12)
C33 Ru3 B24 108.25(16)
C34 Ru3 B24 109.44(17)
C32 Ru3 B24 135.74(16)
C35 Ru3 B24 139.91(17)
C31 Ru3 B24 172.19(16)
S2 Ru3 B24 80.63(12)
C33 Ru3 Ru4 150.99(12)
C34 Ru3 Ru4 123.21(11)
C32 Ru3 Ru4 170.25(11)
C35 Ru3 Ru4 118.30(10)
C31 Ru3 Ru4 137.51(11)
S2 Ru3 Ru4 53.33(3)
B24 Ru3 Ru4 49.46(11)
B22 Ru4 C41 133.97(16)
B22 Ru4 C42 160.54(16)
C41 Ru4 C42 37.68(14)
B22 Ru4 C44 97.80(16)
C41 Ru4 C44 62.62(15)
C42 Ru4 C44 62.78(15)
B22 Ru4 C43 126.74(16)
C41 Ru4 C43 62.73(15)
C42 Ru4 C43 37.44(14)
C44 Ru4 C43 37.69(14)
B22 Ru4 B23 45.87(16)
C41 Ru4 B23 155.73(16)
C42 Ru4 B23 131.29(16)
C44 Ru4 B23 93.17(16)
C43 Ru4 B23 97.54(16)
B22 Ru4 B24 81.41(18)
C41 Ru4 B24 144.47(18)
C42 Ru4 B24 110.27(17)
C44 Ru4 B24 125.26(16)
C43 Ru4 B24 101.58(16)
B23 Ru4 B24 48.35(18)
B22 Ru4 C45 101.79(16)
C41 Ru4 C45 37.10(15)
C42 Ru4 C45 62.36(15)
C44 Ru4 C45 37.33(14)
C43 Ru4 C45 62.43(14)
B23 Ru4 C45 122.71(16)
B24 Ru4 C45 162.33(16)
B22 Ru4 S2 47.66(11)
C41 Ru4 S2 117.20(11)
C42 Ru4 S2 146.56(11)
C44 Ru4 S2 135.44(11)
C43 Ru4 S2 173.02(11)
B23 Ru4 S2 80.59(13)
B24 Ru4 S2 82.26(13)
C45 Ru4 S2 112.89(11)
B22 Ru4 Ru3 89.21(11)
C41 Ru4 Ru3 113.52(11)
C42 Ru4 Ru3 110.24(11)
C44 Ru4 Ru3 172.73(11)
C43 Ru4 Ru3 135.43(11)
B23 Ru4 Ru3 90.35(12)
B24 Ru4 Ru3 53.76(12)
C45 Ru4 Ru3 142.85(11)
S2 Ru4 Ru3 51.49(2)
B22 S1 Re2 63.16(14)
B22 S1 Re1 106.06(14)
Re2 S1 Re1 120.78(4)
C21 S2 B22 109.95(19)
C21 S2 Ru3 130.60(13)
B22 S2 Ru3 118.17(15)
C21 S2 Ru4 122.57(14)
B22 S2 Ru4 61.33(15)
Ru3 S2 Ru4 75.18(3)
O2 C1 Re1 172.8(4)
O4 C3 Re1 178.6(4)
O6 C5 Re1 179.2(4)
O8 C7 Re1 173.1(4)
O12 C11 Re2 175.5(4)
O14 C13 Re2 178.0(4)
O16 C15 Re2 179.7(5)
O18 C17 Re2 177.7(4)
S2 C21 Re1 114.98(19)
S2 C21 H21A 108.5
Re1 C21 H21A 108.5
S2 C21 H21B 108.5
Re1 C21 H21B 108.5
H21A C21 H21B 107.5
B23 B22 S1 131.6(3)
B23 B22 S2 112.4(3)
S1 B22 S2 115.5(2)
B23 B22 Ru4 67.9(2)
S1 B22 Ru4 134.8(2)
S2 B22 Ru4 71.02(16)
B23 B22 Re2 76.2(2)
S1 B22 Re2 72.71(16)
S2 B22 Re2 123.6(2)
Ru4 B22 Re2 144.0(2)
B22 B23 B24 109.0(3)
B22 B23 Ru4 66.3(2)
B24 B23 Ru4 66.0(2)
B22 B23 Re2 63.2(2)
B24 B23 Re2 130.1(3)
Ru4 B23 Re2 129.5(2)
B22 B23 H23 130(3)
B24 B23 H23 118(3)
Ru4 B23 H23 119(3)
Re2 B23 H23 96(3)
B23 B24 Ru4 65.7(2)
B23 B24 Ru3 119.5(3)
Ru4 B24 Ru3 76.78(14)
B23 B24 H24 124(2)
Ru4 B24 H24 123(2)
Ru3 B24 H24 116(2)
C35 C31 C32 108.5(4)
C35 C31 C36 125.9(4)
C32 C31 C36 125.6(4)
C35 C31 Ru3 70.8(2)
C32 C31 Ru3 70.0(2)
C36 C31 Ru3 127.3(3)
C31 C32 C33 107.2(4)
C31 C32 C37 126.7(4)
C33 C32 C37 125.9(4)
C31 C32 Ru3 71.8(2)
C33 C32 Ru3 69.9(2)
C37 C32 Ru3 127.6(3)
C34 C33 C32 109.1(4)
C34 C33 C38 125.7(4)
C32 C33 C38 125.1(4)
C34 C33 Ru3 70.9(2)
C32 C33 Ru3 71.4(2)
C38 C33 Ru3 124.9(3)
C33 C34 C35 106.7(4)
C33 C34 C39 126.0(4)
C35 C34 C39 127.0(4)
C33 C34 Ru3 70.5(2)
C35 C34 Ru3 71.7(2)
C39 C34 Ru3 127.9(3)
C31 C35 C34 108.5(4)
C31 C35 C40 124.5(4)
C34 C35 C40 126.7(4)
C31 C35 Ru3 71.5(2)
C34 C35 Ru3 69.5(2)
C40 C35 Ru3 130.0(3)
C31 C36 H36A 109.5
C31 C36 H36B 109.5
H36A C36 H36B 109.5
C31 C36 H36C 109.5
H36A C36 H36C 109.5
H36B C36 H36C 109.5
C32 C37 H37A 109.5
C32 C37 H37B 109.5
H37A C37 H37B 109.5
C32 C37 H37C 109.5
H37A C37 H37C 109.5
H37B C37 H37C 109.5
C33 C38 H38A 109.5
C33 C38 H38B 109.5
H38A C38 H38B 109.5
C33 C38 H38C 109.5
H38A C38 H38C 109.5
H38B C38 H38C 109.5
C34 C39 H39A 109.5
C34 C39 H39B 109.5
H39A C39 H39B 109.5
C34 C39 H39C 109.5
H39A C39 H39C 109.5
H39B C39 H39C 109.5
C35 C40 H40A 109.5
C35 C40 H40B 109.5
H40A C40 H40B 109.5
C35 C40 H40C 109.5
H40A C40 H40C 109.5
H40B C40 H40C 109.5
C45 C41 C42 108.0(4)
C45 C41 C46 125.0(4)
C42 C41 C46 126.6(4)
C45 C41 Ru4 72.1(2)
C42 C41 Ru4 71.2(2)
C46 C41 Ru4 127.9(3)
C43 C42 C41 107.9(4)
C43 C42 C47 124.5(4)
C41 C42 C47 127.4(4)
C43 C42 Ru4 71.3(2)
C41 C42 Ru4 71.2(2)
C47 C42 Ru4 127.4(3)
C42 C43 C44 108.0(4)
C42 C43 C48 125.8(4)
C44 C43 C48 126.1(4)
C42 C43 Ru4 71.3(2)
C44 C43 Ru4 71.2(2)
C48 C43 Ru4 126.4(3)
C45 C44 C43 107.7(4)
C45 C44 C49 126.4(4)
C43 C44 C49 125.5(4)
C45 C44 Ru4 72.0(2)
C43 C44 Ru4 71.2(2)
C49 C44 Ru4 127.9(3)
C41 C45 C44 108.4(4)
C41 C45 C50 125.5(4)
C44 C45 C50 126.0(4)
C41 C45 Ru4 70.8(2)
C44 C45 Ru4 70.7(2)
C50 C45 Ru4 127.1(3)
C41 C46 H46A 109.5
C41 C46 H46B 109.5
H46A C46 H46B 109.5
C41 C46 H46C 109.5
H46A C46 H46C 109.5
H46B C46 H46C 109.5
C42 C47 H47A 109.5
C42 C47 H47B 109.5
H47A C47 H47B 109.5
C42 C47 H47C 109.5
H47A C47 H47C 109.5
H47B C47 H47C 109.5
C43 C48 H48A 109.5
C43 C48 H48B 109.5
H48A C48 H48B 109.5
C43 C48 H48C 109.5
H48A C48 H48C 109.5
H48B C48 H48C 109.5
C44 C49 H49A 109.5
C44 C49 H49B 109.5
H49A C49 H49B 109.5
C44 C49 H49C 109.5
H49A C49 H49C 109.5
H49B C49 H49C 109.5
C45 C50 H50A 109.5
C45 C50 H50B 109.5
H50A C50 H50B 109.5
C45 C50 H50C 109.5
H50A C50 H50C 109.5
H50B C50 H50C 109.5

loop_
_geom_bond_atom_site_label_1
_geom_bond_atom_site_label_2
_geom_bond_distance
Re1 C5 1.921(4)
Re1 C3 1.954(5)
Re1 C1 1.984(5)
Re1 C7 1.995(4)
Re1 C21 2.246(4)
Re1 S1 2.5378(10)
Re2 C13 1.923(5)
Re2 C15 1.932(4)
Re2 C11 1.996(5)
Re2 C17 1.997(5)
Re2 B22 2.365(4)
Re2 S1 2.5312(10)
Re2 B23 2.573(5)
Ru3 C33 2.153(4)
Ru3 C34 2.159(4)
Ru3 C32 2.174(4)
Ru3 C35 2.190(4)
Ru3 C31 2.199(4)
Ru3 S2 2.3088(10)
Ru3 B24 2.363(5)
Ru3 Ru4 2.8523(4)
Ru4 B22 2.196(5)
Ru4 C41 2.219(4)
Ru4 C42 2.219(4)
Ru4 C44 2.220(4)
Ru4 C43 2.220(4)
Ru4 B23 2.221(5)
Ru4 B24 2.227(5)
Ru4 C45 2.236(4)
Ru4 S2 2.3664(10)
S1 B22 1.846(5)
S2 C21 1.817(4)
S2 B22 1.850(4)
C1 O2 1.135(5)
C3 O4 1.146(5)
C5 O6 1.152(5)
C7 O8 1.139(5)
C11 O12 1.132(5)
C13 O14 1.149(5)
C15 O16 1.140(5)
C17 O18 1.138(5)
C21 H21A 0.99
C21 H21B 0.99
B22 B23 1.721(6)
B23 B24 1.821(7)
B23 H23 0.97(5)
B24 H24 1.10(5)
C31 C35 1.417(6)
C31 C32 1.431(6)
C31 C36 1.499(6)
C32 C33 1.433(6)
C32 C37 1.501(6)
C33 C34 1.425(6)
C33 C38 1.510(5)
C34 C35 1.445(5)
C34 C39 1.497(6)
C35 C40 1.497(6)
C36 H36A 0.98
C36 H36B 0.98
C36 H36C 0.98
C37 H37A 0.98
C37 H37B 0.98
C37 H37C 0.98
C38 H38A 0.98
C38 H38B 0.98
C38 H38C 0.98
C39 H39A 0.98
C39 H39B 0.98
C39 H39C 0.98
C40 H40A 0.98
C40 H40B 0.98
C40 H40C 0.98
C41 C45 1.418(6)
C41 C42 1.433(6)
C41 C46 1.509(5)
C42 C43 1.425(6)
C42 C47 1.502(6)
C43 C44 1.434(6)
C43 C48 1.503(5)
C44 C45 1.426(5)
C44 C49 1.492(5)
C45 C50 1.495(5)
C46 H46A 0.98
C46 H46B 0.98
C46 H46C 0.98
C47 H47A 0.98
C47 H47B 0.98
C47 H47C 0.98
C48 H48A 0.98
C48 H48B 0.98
C48 H48C 0.98
C49 H49A 0.98
C49 H49B 0.98
C49 H49C 0.98
C50 H50A 0.98
C50 H50B 0.98
C50 H50C 0.98

loop_
_geom_torsion_atom_site_label_1
_geom_torsion_atom_site_label_2
_geom_torsion_atom_site_label_3
_geom_torsion_atom_site_label_4
_geom_torsion
C33 Ru3 Ru4 B22 -126.1(3)
C34 Ru3 Ru4 B22 -167.82(17)
C35 Ru3 Ru4 B22 147.02(17)
C31 Ru3 Ru4 B22 105.0(2)
S2 Ru3 Ru4 B22 31.80(11)
B24 Ru3 Ru4 B22 -79.9(2)
C33 Ru3 Ru4 C41 95.2(3)
C34 Ru3 Ru4 C41 53.48(18)
C35 Ru3 Ru4 C41 8.33(17)
C31 Ru3 Ru4 C41 -33.7(2)
S2 Ru3 Ru4 C41 -106.90(13)
B24 Ru3 Ru4 C41 141.4(2)
C33 Ru3 Ru4 C42 54.7(3)
C34 Ru3 Ru4 C42 12.90(18)
C35 Ru3 Ru4 C42 -32.25(17)
C31 Ru3 Ru4 C42 -74.3(2)
S2 Ru3 Ru4 C42 -147.48(12)
B24 Ru3 Ru4 C42 100.8(2)
C33 Ru3 Ru4 C43 20.9(3)
C34 Ru3 Ru4 C43 -20.8(2)
C35 Ru3 Ru4 C43 -65.99(19)
C31 Ru3 Ru4 C43 -108.0(2)
S2 Ru3 Ru4 C43 178.79(15)
B24 Ru3 Ru4 C43 67.1(2)
C33 Ru3 Ru4 B23 -80.2(3)
C34 Ru3 Ru4 B23 -121.97(18)
C35 Ru3 Ru4 B23 -167.12(18)
C31 Ru3 Ru4 B23 150.9(2)
S2 Ru3 Ru4 B23 77.65(13)
B24 Ru3 Ru4 B23 -34.1(2)
C33 Ru3 Ru4 B24 -46.2(3)
C34 Ru3 Ru4 B24 -87.9(2)
C35 Ru3 Ru4 B24 -133.1(2)
C31 Ru3 Ru4 B24 -175.1(2)
S2 Ru3 Ru4 B24 111.71(17)
C33 Ru3 Ru4 C45 125.3(3)
C34 Ru3 Ru4 C45 83.5(2)
C35 Ru3 Ru4 C45 38.3(2)
C31 Ru3 Ru4 C45 -3.7(3)
S2 Ru3 Ru4 C45 -76.88(18)
B24 Ru3 Ru4 C45 171.4(2)
C33 Ru3 Ru4 S2 -157.9(2)
C34 Ru3 Ru4 S2 160.38(14)
C35 Ru3 Ru4 S2 115.22(13)
C31 Ru3 Ru4 S2 73.21(18)
B24 Ru3 Ru4 S2 -111.71(17)
C13 Re2 S1 B22 -162.4(2)
C15 Re2 S1 B22 39.3(6)
C11 Re2 S1 B22 -70.0(2)
C17 Re2 S1 B22 105.9(2)
B23 Re2 S1 B22 23.81(19)
C13 Re2 S1 Re1 -69.03(15)
C15 Re2 S1 Re1 132.8(6)
C11 Re2 S1 Re1 23.42(13)
C17 Re2 S1 Re1 -160.68(14)
B22 Re2 S1 Re1 93.41(16)
B23 Re2 S1 Re1 117.23(11)
C3 Re1 S1 B22 167.8(2)
C1 Re1 S1 B22 79.4(2)
C7 Re1 S1 B22 -102.38(19)
C21 Re1 S1 B22 -14.59(18)
C3 Re1 S1 Re2 99.86(14)
C1 Re1 S1 Re2 11.48(15)
C7 Re1 S1 Re2 -170.34(13)
C21 Re1 S1 Re2 -82.55(12)
C33 Ru3 S2 C21 -82.4(3)
C34 Ru3 S2 C21 36.8(5)
C32 Ru3 S2 C21 -56.9(2)
C35 Ru3 S2 C21 19.3(2)
C31 Ru3 S2 C21 -17.2(2)
B24 Ru3 S2 C21 166.1(2)
Ru4 Ru3 S2 C21 120.43(19)
C33 Ru3 S2 B22 111.9(3)
C34 Ru3 S2 B22 -128.8(4)
C32 Ru3 S2 B22 137.5(2)
C35 Ru3 S2 B22 -146.3(2)
C31 Ru3 S2 B22 177.2(2)
B24 Ru3 S2 B22 0.5(2)
Ru4 Ru3 S2 B22 -45.19(16)
C33 Ru3 S2 Ru4 157.1(2)
C34 Ru3 S2 Ru4 -83.6(4)
C32 Ru3 S2 Ru4 -177.30(13)
C35 Ru3 S2 Ru4 -101.09(13)
C31 Ru3 S2 Ru4 -137.59(12)
B24 Ru3 S2 Ru4 45.69(12)
B22 Ru4 S2 C21 96.4(2)
C41 Ru4 S2 C21 -29.6(2)
C42 Ru4 S2 C21 -62.8(3)
C44 Ru4 S2 C21 48.0(2)
B23 Ru4 S2 C21 132.9(2)
B24 Ru4 S2 C21 -178.2(2)
C45 Ru4 S2 C21 11.3(2)
Ru3 Ru4 S2 C21 -129.03(16)
C41 Ru4 S2 B22 -126.0(2)
C42 Ru4 S2 B22 -159.2(2)
C44 Ru4 S2 B22 -48.4(2)
B23 Ru4 S2 B22 36.5(2)
B24 Ru4 S2 B22 85.4(2)
C45 Ru4 S2 B22 -85.15(19)
Ru3 Ru4 S2 B22 134.53(16)
B22 Ru4 S2 Ru3 -134.53(16)
C41 Ru4 S2 Ru3 99.47(13)
C42 Ru4 S2 Ru3 66.3(2)
C44 Ru4 S2 Ru3 177.05(15)
B23 Ru4 S2 Ru3 -98.03(13)
B24 Ru4 S2 Ru3 -49.13(13)
C45 Ru4 S2 Ru3 140.32(12)
B22 S2 C21 Re1 -27.7(3)
Ru3 S2 C21 Re1 165.72(9)
Ru4 S2 C21 Re1 -95.8(2)
C5 Re1 C21 S2 -154.4(2)
C1 Re1 C21 S2 -68.2(2)
C7 Re1 C21 S2 119.1(2)
S1 Re1 C21 S2 24.4(2)
Re2 S1 B22 B23 -52.4(4)
Re1 S1 B22 B23 -169.3(4)
Re2 S1 B22 S2 119.5(3)
Re1 S1 B22 S2 2.7(3)
Re2 S1 B22 Ru4 -152.4(3)
Re1 S1 B22 Ru4 90.8(3)
Re1 S1 B22 Re2 -116.82(7)
C21 S2 B22 B23 -172.0(3)
Ru3 S2 B22 B23 -3.6(3)
Ru4 S2 B22 B23 -55.0(3)
C21 S2 B22 S1 14.5(3)
Ru3 S2 B22 S1 -177.11(15)
Ru4 S2 B22 S1 131.5(3)
C21 S2 B22 Ru4 -117.01(17)
Ru3 S2 B22 Ru4 51.42(14)
C21 S2 B22 Re2 100.0(3)
Ru3 S2 B22 Re2 -91.6(2)
Ru4 S2 B22 Re2 -143.0(3)
C41 Ru4 B22 B23 -146.0(2)
C42 Ru4 B22 B23 -90.8(5)
C44 Ru4 B22 B23 -86.8(2)
C43 Ru4 B22 B23 -60.3(3)
B24 Ru4 B22 B23 37.8(2)
C45 Ru4 B22 B23 -124.5(2)
S2 Ru4 B22 B23 125.2(3)
Ru3 Ru4 B22 B23 91.2(2)
C41 Ru4 B22 S1 -18.7(4)
C42 Ru4 B22 S1 36.5(7)
C44 Ru4 B22 S1 40.5(3)
C43 Ru4 B22 S1 67.1(4)
B23 Ru4 B22 S1 127.3(4)
B24 Ru4 B22 S1 165.1(3)
C45 Ru4 B22 S1 2.8(3)
S2 Ru4 B22 S1 -107.5(3)
Ru3 Ru4 B22 S1 -141.4(3)
C41 Ru4 B22 S2 88.9(2)
C42 Ru4 B22 S2 144.0(4)
C44 Ru4 B22 S2 148.01(14)
C43 Ru4 B22 S2 174.59(13)
B23 Ru4 B22 S2 -125.2(3)
C45 Ru4 B22 S2 110.32(15)
Ru3 Ru4 B22 S2 -33.91(11)
C41 Ru4 B22 Re2 -149.7(3)
C42 Ru4 B22 Re2 -94.5(5)
C44 Ru4 B22 Re2 -90.6(3)
C43 Ru4 B22 Re2 -64.0(4)
B23 Ru4 B22 Re2 -3.7(3)
B24 Ru4 B22 Re2 34.1(3)
C45 Ru4 B22 Re2 -128.3(3)
S2 Ru4 B22 Re2 121.4(4)
Ru3 Ru4 B22 Re2 87.5(3)
C13 Re2 B22 B23 169.3(3)
C15 Re2 B22 B23 -27.3(3)
C11 Re2 B22 B23 -107.5(2)
C17 Re2 B22 B23 67.4(2)
S1 Re2 B22 B23 142.4(3)
C13 Re2 B22 S1 26.9(3)
C15 Re2 B22 S1 -169.73(17)
C11 Re2 B22 S1 110.09(17)
C17 Re2 B22 S1 -74.98(18)
B23 Re2 B22 S1 -142.4(3)
C13 Re2 B22 S2 -82.7(4)
C15 Re2 B22 S2 80.7(3)
C11 Re2 B22 S2 0.5(3)
C17 Re2 B22 S2 175.4(3)
S1 Re2 B22 S2 -109.6(3)
B23 Re2 B22 S2 108.0(3)
C13 Re2 B22 Ru4 172.9(3)
C15 Re2 B22 Ru4 -23.8(4)
C11 Re2 B22 Ru4 -104.0(4)
C17 Re2 B22 Ru4 71.0(4)
S1 Re2 B22 Ru4 146.0(4)
B23 Re2 B22 Ru4 3.6(3)
S1 B22 B23 B24 177.3(3)
S2 B22 B23 B24 5.2(4)
Ru4 B22 B23 B24 -51.6(3)
Re2 B22 B23 B24 126.1(3)
S1 B22 B23 Ru4 -131.1(4)
S2 B22 B23 Ru4 56.8(2)
Re2 B22 B23 Ru4 177.74(17)
S1 B22 B23 Re2 51.2(3)
S2 B22 B23 Re2 -121.0(3)
Ru4 B22 B23 Re2 -177.74(17)
C41 Ru4 B23 B22 101.6(4)
C42 Ru4 B23 B22 153.7(2)
C44 Ru4 B23 B22 97.8(2)
C43 Ru4 B23 B22 135.4(2)
B24 Ru4 B23 B22 -125.8(3)
C45 Ru4 B23 B22 73.5(3)
S2 Ru4 B23 B22 -37.77(19)
Ru3 Ru4 B23 B22 -88.6(2)
B22 Ru4 B23 B24 125.8(3)
C41 Ru4 B23 B24 -132.6(4)
C42 Ru4 B23 B24 -80.6(3)
C44 Ru4 B23 B24 -136.4(2)
C43 Ru4 B23 B24 -98.8(2)
C45 Ru4 B23 B24 -160.8(2)
S2 Ru4 B23 B24 88.0(2)
Ru3 Ru4 B23 B24 37.2(2)
B22 Ru4 B23 Re2 2.62(19)
C41 Ru4 B23 Re2 104.2(4)
C42 Ru4 B23 Re2 156.3(2)
C44 Ru4 B23 Re2 100.4(3)
C43 Ru4 B23 Re2 138.0(2)
B24 Ru4 B23 Re2 -123.1(4)
C45 Ru4 B23 Re2 76.1(3)
S2 Ru4 B23 Re2 -35.2(2)
Ru3 Ru4 B23 Re2 -85.9(2)
C15 Re2 B23 B22 157.9(2)
C11 Re2 B23 B22 71.6(2)
C17 Re2 B23 B22 -112.1(2)
S1 Re2 B23 B22 -25.6(2)
C15 Re2 B23 B24 65.0(4)
C11 Re2 B23 B24 -21.4(4)
C17 Re2 B23 B24 155.0(4)
B22 Re2 B23 B24 -92.9(4)
S1 Re2 B23 B24 -118.6(3)
C15 Re2 B23 Ru4 155.2(3)
C11 Re2 B23 Ru4 68.9(3)
C17 Re2 B23 Ru4 -114.8(3)
B22 Re2 B23 Ru4 -2.7(2)
S1 Re2 B23 Ru4 -28.3(2)
B22 B23 B24 Ru4 51.8(3)
Re2 B23 B24 Ru4 122.3(3)
B22 B23 B24 Ru3 -5.2(4)
Ru4 B23 B24 Ru3 -57.0(2)
Re2 B23 B24 Ru3 65.3(4)
B22 Ru4 B24 B23 -36.1(2)
C41 Ru4 B24 B23 148.6(3)
C42 Ru4 B24 B23 127.8(2)
C44 Ru4 B24 B23 57.4(3)
C43 Ru4 B24 B23 89.8(2)
C45 Ru4 B24 B23 65.8(6)
S2 Ru4 B24 B23 -84.3(2)
Ru3 Ru4 B24 B23 -131.5(3)
B22 Ru4 B24 Ru3 95.37(15)
C41 Ru4 B24 Ru3 -79.9(3)
C42 Ru4 B24 Ru3 -100.75(15)
C44 Ru4 B24 Ru3 -171.12(13)
C43 Ru4 B24 Ru3 -138.72(14)
B23 Ru4 B24 Ru3 131.5(3)
C45 Ru4 B24 Ru3 -162.7(5)
S2 Ru4 B24 Ru3 47.20(9)
C33 Ru3 B24 B23 -149.9(3)
C34 Ru3 B24 B23 169.3(3)
C32 Ru3 B24 B23 -117.0(3)
C35 Ru3 B24 B23 139.0(3)
S2 Ru3 B24 B23 2.7(3)
Ru4 Ru3 B24 B23 51.7(3)
C33 Ru3 B24 Ru4 158.39(14)
C34 Ru3 B24 Ru4 117.54(15)
C32 Ru3 B24 Ru4 -168.68(16)
C35 Ru3 B24 Ru4 87.3(2)
S2 Ru3 B24 Ru4 -49.05(10)
C33 Ru3 C31 C35 -80.6(3)
C34 Ru3 C31 C35 -37.5(2)
C32 Ru3 C31 C35 -118.9(4)
S2 Ru3 C31 C35 127.8(2)
Ru4 Ru3 C31 C35 74.6(3)
C33 Ru3 C31 C32 38.4(2)
C34 Ru3 C31 C32 81.5(3)
C35 Ru3 C31 C32 118.9(4)
S2 Ru3 C31 C32 -113.2(2)
Ru4 Ru3 C31 C32 -166.44(19)
C33 Ru3 C31 C36 158.5(4)
C34 Ru3 C31 C36 -158.5(4)
C32 Ru3 C31 C36 120.1(5)
C35 Ru3 C31 C36 -121.0(5)
S2 Ru3 C31 C36 6.8(4)
Ru4 Ru3 C31 C36 -46.4(5)
C35 C31 C32 C33 -0.7(4)
C36 C31 C32 C33 176.5(4)
Ru3 C31 C32 C33 -61.3(3)
C35 C31 C32 C37 -175.6(4)
C36 C31 C32 C37 1.7(7)
Ru3 C31 C32 C37 123.8(4)
C35 C31 C32 Ru3 60.6(3)
C36 C31 C32 Ru3 -122.1(4)
C33 Ru3 C32 C31 -116.8(4)
C34 Ru3 C32 C31 -79.7(3)
C35 Ru3 C32 C31 -36.5(2)
S2 Ru3 C32 C31 82.1(3)
B24 Ru3 C32 C31 -172.5(3)
C34 Ru3 C32 C33 37.1(2)
C35 Ru3 C32 C33 80.3(3)
C31 Ru3 C32 C33 116.8(4)
S2 Ru3 C32 C33 -161.1(2)
B24 Ru3 C32 C33 -55.7(3)
C33 Ru3 C32 C37 120.4(5)
C34 Ru3 C32 C37 157.5(4)
C35 Ru3 C32 C37 -159.3(4)
C31 Ru3 C32 C37 -122.8(5)
S2 Ru3 C32 C37 -40.6(4)
B24 Ru3 C32 C37 64.7(5)
C31 C32 C33 C34 1.3(5)
C37 C32 C33 C34 176.3(4)
Ru3 C32 C33 C34 -61.2(3)
C31 C32 C33 C38 -177.4(4)
C37 C32 C33 C38 -2.4(7)
Ru3 C32 C33 C38 120.0(4)
C31 C32 C33 Ru3 62.6(3)
C37 C32 C33 Ru3 -122.5(4)
C32 Ru3 C33 C34 118.8(4)
C35 Ru3 C33 C34 38.8(2)
C31 Ru3 C33 C34 80.9(3)
S2 Ru3 C33 C34 156.7(2)
B24 Ru3 C33 C34 -98.6(3)
Ru4 Ru3 C33 C34 -63.3(3)
C34 Ru3 C33 C32 -118.8(4)
C35 Ru3 C33 C32 -80.0(3)
C31 Ru3 C33 C32 -37.9(2)
S2 Ru3 C33 C32 37.9(4)
B24 Ru3 C33 C32 142.6(3)
Ru4 Ru3 C33 C32 177.89(19)
C34 Ru3 C33 C38 120.8(5)
C32 Ru3 C33 C38 -120.4(5)
C35 Ru3 C33 C38 159.6(4)
C31 Ru3 C33 C38 -158.3(4)
S2 Ru3 C33 C38 -82.5(4)
B24 Ru3 C33 C38 22.3(4)
Ru4 Ru3 C33 C38 57.5(5)
C32 C33 C34 C35 -1.5(4)
C38 C33 C34 C35 177.2(4)
Ru3 C33 C34 C35 -63.0(3)
C32 C33 C34 C39 -175.3(4)
C38 C33 C34 C39 3.4(7)
Ru3 C33 C34 C39 123.2(4)
C32 C33 C34 Ru3 61.5(3)
C38 C33 C34 Ru3 -119.8(4)
C32 Ru3 C34 C33 -37.2(2)
C35 Ru3 C34 C33 -116.0(3)
C31 Ru3 C34 C33 -79.6(3)
S2 Ru3 C34 C33 -138.9(4)
B24 Ru3 C34 C33 95.2(3)
Ru4 Ru3 C34 C33 148.8(2)
C33 Ru3 C34 C35 116.0(3)
C32 Ru3 C34 C35 78.8(2)
C31 Ru3 C34 C35 36.4(2)
S2 Ru3 C34 C35 -22.9(6)
B24 Ru3 C34 C35 -148.8(2)
Ru4 Ru3 C34 C35 -95.2(2)
C33 Ru3 C34 C39 -120.9(5)
C32 Ru3 C34 C39 -158.1(4)
C35 Ru3 C34 C39 123.1(5)
C31 Ru3 C34 C39 159.5(4)
S2 Ru3 C34 C39 100.2(5)
B24 Ru3 C34 C39 -25.7(4)
Ru4 Ru3 C34 C39 27.9(4)
C32 C31 C35 C34 -0.2(5)
C36 C31 C35 C34 -177.4(4)
Ru3 C31 C35 C34 59.9(3)
C32 C31 C35 C40 173.6(4)
C36 C31 C35 C40 -3.7(6)
Ru3 C31 C35 C40 -126.4(4)
C32 C31 C35 Ru3 -60.1(3)
C36 C31 C35 Ru3 122.7(4)
C33 C34 C35 C31 1.0(4)
C39 C34 C35 C31 174.8(4)
Ru3 C34 C35 C31 -61.2(3)
C33 C34 C35 C40 -172.6(4)
C39 C34 C35 C40 1.2(7)
Ru3 C34 C35 C40 125.3(4)
C33 C34 C35 Ru3 62.2(3)
C39 C34 C35 Ru3 -124.1(4)
C33 Ru3 C35 C31 80.3(3)
C34 Ru3 C35 C31 118.9(3)
C32 Ru3 C35 C31 37.0(2)
S2 Ru3 C35 C31 -68.9(3)
B24 Ru3 C35 C31 168.1(3)
Ru4 Ru3 C35 C31 -132.3(2)
C33 Ru3 C35 C34 -38.6(2)
C32 Ru3 C35 C34 -81.8(3)
C31 Ru3 C35 C34 -118.9(3)
S2 Ru3 C35 C34 172.22(19)
B24 Ru3 C35 C34 49.3(3)
Ru4 Ru3 C35 C34 108.9(2)
C33 Ru3 C35 C40 -159.8(5)
C34 Ru3 C35 C40 -121.2(5)
C32 Ru3 C35 C40 157.0(5)
C31 Ru3 C35 C40 119.9(5)
S2 Ru3 C35 C40 51.0(4)
B24 Ru3 C35 C40 -71.9(5)
Ru4 Ru3 C35 C40 -12.4(4)
B22 Ru4 C41 C45 36.4(3)
C42 Ru4 C41 C45 -117.0(3)
C44 Ru4 C41 C45 -36.9(2)
C43 Ru4 C41 C45 -79.5(3)
B23 Ru4 C41 C45 -41.2(5)
B24 Ru4 C41 C45 -150.1(3)
S2 Ru4 C41 C45 92.6(2)
Ru3 Ru4 C41 C45 149.9(2)
B22 Ru4 C41 C42 153.4(2)
C44 Ru4 C41 C42 80.1(2)
C43 Ru4 C41 C42 37.5(2)
B23 Ru4 C41 C42 75.8(5)
B24 Ru4 C41 C42 -33.1(4)
C45 Ru4 C41 C42 117.0(3)
S2 Ru4 C41 C42 -150.4(2)
Ru3 Ru4 C41 C42 -93.1(2)
B22 Ru4 C41 C46 -84.4(4)
C42 Ru4 C41 C46 122.2(5)
C44 Ru4 C41 C46 -157.7(4)
C43 Ru4 C41 C46 159.6(4)
B23 Ru4 C41 C46 -162.0(4)
B24 Ru4 C41 C46 89.1(5)
C45 Ru4 C41 C46 -120.8(5)
S2 Ru4 C41 C46 -28.2(4)
Ru3 Ru4 C41 C46 29.1(4)
C45 C41 C42 C43 0.9(4)
C46 C41 C42 C43 174.1(4)
Ru4 C41 C42 C43 -62.2(3)
C45 C41 C42 C47 -173.7(4)
C46 C41 C42 C47 -0.5(6)
Ru4 C41 C42 C47 123.2(4)
C45 C41 C42 Ru4 63.1(3)
C46 C41 C42 Ru4 -123.7(4)
B22 Ru4 C42 C43 42.0(6)
C41 Ru4 C42 C43 117.3(3)
C44 Ru4 C42 C43 37.6(2)
B23 Ru4 C42 C43 -30.7(3)
B24 Ru4 C42 C43 -82.5(3)
C45 Ru4 C42 C43 79.9(3)
S2 Ru4 C42 C43 170.11(18)
Ru3 Ru4 C42 C43 -140.1(2)
B22 Ru4 C42 C41 -75.2(5)
C44 Ru4 C42 C41 -79.6(2)
C43 Ru4 C42 C41 -117.3(3)
B23 Ru4 C42 C41 -148.0(3)
B24 Ru4 C42 C41 160.2(2)
C45 Ru4 C42 C41 -37.4(2)
S2 Ru4 C42 C41 52.9(3)
Ru3 Ru4 C42 C41 102.6(2)
B22 Ru4 C42 C47 161.7(4)
C41 Ru4 C42 C47 -123.1(5)
C44 Ru4 C42 C47 157.2(4)
C43 Ru4 C42 C47 119.6(5)
B23 Ru4 C42 C47 88.9(4)
B24 Ru4 C42 C47 37.1(4)
C45 Ru4 C42 C47 -160.5(4)
S2 Ru4 C42 C47 -70.3(4)
Ru3 Ru4 C42 C47 -20.5(4)
C41 C42 C43 C44 0.1(4)
C47 C42 C43 C44 174.9(4)
Ru4 C42 C43 C44 -62.1(3)
C41 C42 C43 C48 -176.0(4)
C47 C42 C43 C48 -1.2(6)
Ru4 C42 C43 C48 121.9(4)
C41 C42 C43 Ru4 62.1(3)
C47 C42 C43 Ru4 -123.1(4)
B22 Ru4 C43 C42 -163.8(2)
C41 Ru4 C43 C42 -37.7(2)
C44 Ru4 C43 C42 -117.4(3)
B23 Ru4 C43 C42 157.2(2)
B24 Ru4 C43 C42 108.3(3)
C45 Ru4 C43 C42 -79.7(3)
Ru3 Ru4 C43 C42 59.0(3)
B22 Ru4 C43 C44 -46.5(3)
C41 Ru4 C43 C44 79.7(3)
C42 Ru4 C43 C44 117.4(3)
B23 Ru4 C43 C44 -85.4(3)
B24 Ru4 C43 C44 -134.3(2)
C45 Ru4 C43 C44 37.7(2)
Ru3 Ru4 C43 C44 176.37(17)
B22 Ru4 C43 C48 75.0(4)
C41 Ru4 C43 C48 -158.8(4)
C42 Ru4 C43 C48 -121.1(5)
C44 Ru4 C43 C48 121.5(5)
B23 Ru4 C43 C48 36.1(4)
B24 Ru4 C43 C48 -12.8(4)
C45 Ru4 C43 C48 159.2(4)
Ru3 Ru4 C43 C48 -62.1(4)
C42 C43 C44 C45 -1.0(4)
C48 C43 C44 C45 175.1(4)
Ru4 C43 C44 C45 -63.1(3)
C42 C43 C44 C49 -174.3(4)
C48 C43 C44 C49 1.8(6)
Ru4 C43 C44 C49 123.6(4)
C42 C43 C44 Ru4 62.1(3)
C48 C43 C44 Ru4 -121.8(4)
B22 Ru4 C44 C45 -99.2(3)
C41 Ru4 C44 C45 36.7(2)
C42 Ru4 C44 C45 79.3(3)
C43 Ru4 C44 C45 116.7(3)
B23 Ru4 C44 C45 -145.1(3)
B24 Ru4 C44 C45 175.8(3)
S2 Ru4 C44 C45 -65.3(3)
B22 Ru4 C44 C43 144.1(2)
C41 Ru4 C44 C43 -80.0(3)
C42 Ru4 C44 C43 -37.4(2)
B23 Ru4 C44 C43 98.2(3)
B24 Ru4 C44 C43 59.1(3)
C45 Ru4 C44 C43 -116.7(3)
S2 Ru4 C44 C43 178.03(18)
B22 Ru4 C44 C49 23.3(4)
C41 Ru4 C44 C49 159.2(4)
C42 Ru4 C44 C49 -158.2(4)
C43 Ru4 C44 C49 -120.8(5)
B23 Ru4 C44 C49 -22.6(4)
B24 Ru4 C44 C49 -61.7(4)
C45 Ru4 C44 C49 122.5(5)
S2 Ru4 C44 C49 57.2(4)
C42 C41 C45 C44 -1.5(4)
C46 C41 C45 C44 -174.8(4)
Ru4 C41 C45 C44 61.0(3)
C42 C41 C45 C50 175.1(4)
C46 C41 C45 C50 1.7(6)
Ru4 C41 C45 C50 -122.4(4)
C42 C41 C45 Ru4 -62.5(3)
C46 C41 C45 Ru4 124.2(4)
C43 C44 C45 C41 1.5(4)
C49 C44 C45 C41 174.8(4)
Ru4 C44 C45 C41 -61.1(3)
C43 C44 C45 C50 -175.0(4)
C49 C44 C45 C50 -1.8(6)
Ru4 C44 C45 C50 122.4(4)
C43 C44 C45 Ru4 62.6(3)
C49 C44 C45 Ru4 -124.2(4)
B22 Ru4 C45 C41 -154.1(2)
C42 Ru4 C45 C41 37.9(2)
C44 Ru4 C45 C41 118.5(3)
C43 Ru4 C45 C41 80.4(3)
B23 Ru4 C45 C41 161.2(2)
B24 Ru4 C45 C41 107.1(6)
S2 Ru4 C45 C41 -105.3(2)
Ru3 Ru4 C45 C41 -49.5(3)
B22 Ru4 C45 C44 87.4(3)
C41 Ru4 C45 C44 -118.5(3)
C42 Ru4 C45 C44 -80.5(3)
C43 Ru4 C45 C44 -38.1(2)
B23 Ru4 C45 C44 42.8(3)
B24 Ru4 C45 C44 -11.3(7)
S2 Ru4 C45 C44 136.2(2)
Ru3 Ru4 C45 C44 -167.97(18)
B22 Ru4 C45 C50 -33.6(4)
C41 Ru4 C45 C50 120.5(5)
C42 Ru4 C45 C50 158.4(4)
C44 Ru4 C45 C50 -121.1(5)
C43 Ru4 C45 C50 -159.1(4)
B23 Ru4 C45 C50 -78.3(4)
B24 Ru4 C45 C50 -132.4(6)
S2 Ru4 C45 C50 15.2(4)
Ru3 Ru4 C45 C50 71.0(4)
